data_7205772
loop_
_publ_author_name
'Francuski, Bojana M.'
'Novakovi\'c, Sladjana B.'
'Bogdanovi\'c, Goran A.'

_publ_section_title
;
 Electronic features and hydrogen bonding capacity of the sulfur
 acceptor in thioureido-based compounds. Experimental charge density
 study of 4-methyl-3-thiosemicarbazide
;
_journal_issue 10
_journal_name_full CrystEngComm
_journal_page_first 3580
_journal_paper_doi 10.1039/c0ce00760a
_journal_volume 13
_journal_year 2011
_chemical_compound_source 'synthesis as described'
_chemical_formula_moiety 'C2 H7 N3 S1'
_chemical_formula_sum 'C2 H7 N3 S'
_chemical_formula_weight 105.18
_chemical_name_systematic
;
?
;
_space_group_crystal_system monoclinic
_space_group_IT_number 14
_symmetry_space_group_name_Hall '-P 2ybc'
_symmetry_space_group_name_H-M 'P 1 21/c 1'
_audit_conform_dict_location ftp://ftp.iucr.org/pub/cif_core.dic
_audit_conform_dict_name cif_core.dic
_audit_conform_dict_version 2.3
_audit_creation_date '24-Mar-03 T09:50:26-00:00'
_audit_creation_method 'XD routine XDCIF'
_cell_angle_alpha 90
_cell_angle_beta 92.854(2)
_cell_angle_gamma 90
_cell_formula_units_Z 8
_cell_length_a 5.9666(2)
_cell_length_b 8.7396(2)
_cell_length_c 19.1354(6)
_cell_measurement_reflns_used 968
_cell_measurement_temperature 100.0(1)
_cell_measurement_theta_max 25.13
_cell_measurement_theta_min 11.24
_cell_measurement_wavelength 0.71073
_cell_volume 996.59(5)
_computing_cell_refinement 'SAINT (Bruker, 2001)'
_computing_data_collection 'Bruker-SMART (Bruker, 2001)'
_computing_data_reduction 'SORTAV (Blessing, 1997)'
_computing_publication_material 'Volkov et al. (2006)'
_computing_structure_refinement 'XD2006 program package 'Volkov et al. (2006)'
_computing_structure_solution 'WinGX program package (WinGX, 1999)'
_diffrn_ambient_temperature 100.0(1)
_diffrn_measured_fraction_theta_full 1
_diffrn_measured_fraction_theta_max 1
_diffrn_measurement_device_type 'Bruker SMART CCD 1K'
_diffrn_measurement_method '\w scans'
_diffrn_radiation_monochromator graphite
_diffrn_radiation_source 'fine-focus sealed tube'
_diffrn_radiation_type MoK\a
_diffrn_radiation_wavelength 0.71073
_diffrn_reflns_av_R_equivalents 0.0231
_diffrn_reflns_av_sigmaI/netI 0.0385
_diffrn_reflns_limit_h_max 12
_diffrn_reflns_limit_h_min -12
_diffrn_reflns_limit_k_max 19
_diffrn_reflns_limit_k_min 0
_diffrn_reflns_limit_l_max 42
_diffrn_reflns_limit_l_min 0
_diffrn_reflns_number 114960
_diffrn_reflns_theta_full 51.43
_diffrn_reflns_theta_max 51.43
_diffrn_reflns_theta_min 0
_exptl_absorpt_coefficient_mu 0.496
_exptl_absorpt_correction_type none
_exptl_crystal_colour colorless
_exptl_crystal_density_diffrn 1.402
_exptl_crystal_density_method 'not measured'
_exptl_crystal_description prismatic
_exptl_crystal_F_000 448
_exptl_crystal_size_max 0.32
_exptl_crystal_size_mid 0.31
_exptl_crystal_size_min 0.24
_refine_diff_density_max 0.242
_refine_diff_density_min -0.648
_refine_diff_density_rms 0.041
_refine_ls_extinction_method none
_refine_ls_goodness_of_fit_ref 0.817
_refine_ls_matrix_type full
_refine_ls_number_parameters 437
_refine_ls_number_reflns 7503
_refine_ls_number_restraints 0
_refine_ls_R_factor_all 0.0295
_refine_ls_R_factor_gt 0.0178
_refine_ls_shift/su_max 0.003
_refine_ls_structure_factor_coef F
_refine_ls_weighting_details
;
calc w1 = 1/[s^2^(Fo)]
;
_refine_ls_weighting_scheme calc
_refine_ls_wR_factor_gt 0.0385
_refine_ls_wR_factor_ref 0.0199
_reflns_number_gt 7503
_reflns_number_total 10401
_reflns_threshold_expression >3sigma(I)
_cod_data_source_file c0ce00760a.txt
_cod_data_source_block tsc5
_cod_original_sg_symbol_H-M 'P 21/c'
_cod_original_formula_sum 'C2 H7 N3 S1'
_cod_database_code 7205772

loop_
_space_group_symop_id
_space_group_symop_operation_xyz
1 +X,+Y,+Z
2 -X,1/2+Y,1/2-Z
3 -X,-Y,-Z
4 +X,1/2-Y,1/2+Z

loop_
_atom_local_axes_atom_label
_atom_local_axes_atom0
_atom_local_axes_ax1
_atom_local_axes_atom1
_atom_local_axes_atom2
_atom_local_axes_ax2
S(1A) C(1A) Z S(1A) N(2A) Y
S(1B) C(1B) Z S(1B) N(2B) Y
N(1A) H(12A) Z N(1A) H(11A) Y
N(2A) H(2A) Z N(2A) C(1A) Y
N(3A) H(3A) Z N(3A) C(1A) Y
N(1B) H(11B) Z N(1B) H(12B) Y
N(2B) H(2B) Z N(2B) C(1B) Y
N(3B) H(3B) Z N(3B) C(1B) Y
C(1A) N(3A) Z C(1A) N(2A) Y
C(2A) H(23A) Z C(2A) H(21A) Y
C(1B) N(3B) Z C(1B) N(2B) Y
C(2B) H(22B) Z C(2B) H(21B) Y
H(2A) N(2A) Z H(2A) C(1A) Y
H(3A) N(3A) Z H(3A) C(1A) Y
H(11A) N(1A) Z H(11A) H(12A) Y
H(12A) N(1A) Z H(12A) H(11A) Y
H(21A) C(2A) Z H(21A) H(22A) Y
H(22A) C(2A) Z H(22A) H(23A) Y
H(23A) C(2A) Z H(23A) H(22A) Y
H(2B) N(2B) Z H(2B) C(1B) Y
H(3B) N(3B) Z H(3B) C(1B) Y
H(11B) N(1B) Z H(11B) H(12B) Y
H(12B) N(1B) Z H(12B) H(11B) Y
H(21B) C(2B) Z H(21B) H(23B) Y
H(22B) C(2B) Z H(22B) H(23B) Y
H(23B) C(2B) Z H(23B) H(21B) Y

loop_
_atom_rho_multipole_atom_label
_atom_rho_multipole_coeff_Pv
_atom_rho_multipole_coeff_P00
_atom_rho_multipole_coeff_P11
_atom_rho_multipole_coeff_P1-1
_atom_rho_multipole_coeff_P10
_atom_rho_multipole_coeff_P20
_atom_rho_multipole_coeff_P21
_atom_rho_multipole_coeff_P2-1
_atom_rho_multipole_coeff_P22
_atom_rho_multipole_coeff_P2-2
_atom_rho_multipole_coeff_P30
_atom_rho_multipole_coeff_P31
_atom_rho_multipole_coeff_P3-1
_atom_rho_multipole_coeff_P32
_atom_rho_multipole_coeff_P3-2
_atom_rho_multipole_coeff_P33
_atom_rho_multipole_coeff_P3-3
_atom_rho_multipole_coeff_P40
_atom_rho_multipole_coeff_P41
_atom_rho_multipole_coeff_P4-1
_atom_rho_multipole_coeff_P42
_atom_rho_multipole_coeff_P4-2
_atom_rho_multipole_coeff_P43
_atom_rho_multipole_coeff_P4-3
_atom_rho_multipole_coeff_P44
_atom_rho_multipole_coeff_P4-4
_atom_rho_multipole_kappa
_atom_rho_multipole_kappa_prime0
_atom_rho_multipole_kappa_prime1
_atom_rho_multipole_kappa_prime2
_atom_rho_multipole_kappa_prime3
_atom_rho_multipole_kappa_prime4
_atom_rho_multipole_radial_slater_n0
_atom_rho_multipole_radial_slater_zeta0
_atom_rho_multipole_radial_slater_n1
_atom_rho_multipole_radial_slater_zeta1
_atom_rho_multipole_radial_slater_n2
_atom_rho_multipole_radial_slater_zeta2
_atom_rho_multipole_radial_slater_n3
_atom_rho_multipole_radial_slater_zeta3
_atom_rho_multipole_radial_slater_n4
_atom_rho_multipole_radial_slater_zeta4
S(1A) 6.16(4) 0 -0.016(11) -0.066(11) -0.069(11) -0.201(12) 0.236(12) 0.048(11) -0.095(12) -0.137(11) 0.064(11) 0.000(10) -0.002(10) 0.010(10) -0.007(10) 0.044(10) -0.045(10) -0.023(12) -0.019(11) 0.021(11) 0.003(11) 0.057(11) -0.063(11) -0.059(11) -0.043(11) -0.001(11) 1.087(4) 1.191363 1.191363 1.191363 1.191363 1.191363 4 3.8512666666667 4 3.8512666666667 4 3.8512666666667 4 3.8512666666667 4 3.8512666666667
S(1B) 6.14(4) 0 0.032(12) -0.032(12) -0.065(13) -0.181(13) -0.219(12) 0.020(12) -0.270(12) 0.001(11) 0.047(12) 0.007(11) 0.017(11) 0.004(11) 0.012(11) 0.020(10) -0.014(10) 0.021(13) -0.039(12) 0.012(12) 0.095(12) -0.014(12) 0.026(12) 0.008(12) 0.058(11) -0.020(11) 1.094(4) 1.142230 1.142230 1.142230 1.142230 1.142230 4 3.8512666666667 4 3.8512666666667 4 3.8512666666667 4 3.8512666666667 4 3.8512666666667
N(1A) 5.42(9) 0 -0.151(16) -0.03(2) 0.06(2) 0.049(19) 0.030(14) 0.041(15) -0.081(17) 0.129(15) 0.152(19) -0.072(15) 0.004(14) 0.011(16) 0.116(15) 0.061(15) -0.112(16) 0 0 0 0 0 0 0 0 0 0.978(6) 0.84112 0.84112 0.84112 0.84112 0.84112 2 3.83936 2 3.83936 2 3.83936 3 3.83936 4 3.83936
N(2A) 5.46(8) 0 0.011(15) 0.080(18) 0.07(2) 0.059(18) -0.092(13) -0.083(15) 0.023(16) -0.027(15) 0.281(19) 0.011(15) -0.002(16) 0.188(17) -0.016(16) 0.014(16) 0.057(16) 0 0 0 0 0 0 0 0 0 0.975(5) 0.83234 0.83234 0.83234 0.83234 0.83234 2 3.83936 2 3.83936 2 3.83936 3 3.83936 4 3.83936
N(3A) 5.56(9) 0 0.010(14) 0.02(2) 0.13(2) 0.05(2) 0.090(13) 0.013(15) -0.030(16) -0.070(14) 0.26(2) 0.004(14) -0.051(17) 0.182(16) -0.009(16) 0.005(16) 0.013(16) 0 0 0 0 0 0 0 0 0 0.973(5) 0.803224 0.803224 0.803224 0.803224 0.803224 2 3.83936 2 3.83936 2 3.83936 3 3.83936 4 3.83936
N(1B) 5.47(8) 0 0.132(14) -0.01(2) 0.03(2) 0.016(17) -0.042(13) 0.047(12) -0.075(15) -0.185(13) 0.191(17) 0.050(14) -0.032(13) 0.012(14) -0.087(14) -0.048(14) -0.116(15) 0 0 0 0 0 0 0 0 0 0.978(5) 0.845381 0.845381 0.845381 0.845381 0.845381 2 3.83936 2 3.83936 2 3.83936 3 3.83936 4 3.83936
N(2B) 5.39(8) 0 0.009(14) 0.058(17) 0.08(2) 0.085(17) 0.071(13) -0.110(14) 0.008(15) 0.038(14) 0.259(18) 0.012(13) 0.047(15) 0.147(15) -0.031(15) 0.033(15) 0.040(15) 0 0 0 0 0 0 0 0 0 0.986(5) 0.850211 0.850211 0.850211 0.850211 0.850211 2 3.83936 2 3.83936 2 3.83936 3 3.83936 4 3.83936
N(3B) 5.38(9) 0 0.041(15) 0.00(2) 0.06(3) 0.04(2) -0.061(13) 0.021(16) -0.109(16) -0.019(15) 0.23(2) 0.033(15) -0.028(17) 0.188(17) -0.016(16) 0.024(16) 0.029(16) 0 0 0 0 0 0 0 0 0 0.983(5) 0.798533 0.798533 0.798533 0.798533 0.798533 2 3.83936 2 3.83936 2 3.83936 3 3.83936 4 3.83936
C(1A) 4.06(8) 0 -0.013(15) -0.09(2) -0.03(2) 0.18(2) 0.078(15) 0.018(18) -0.241(16) 0.051(14) 0.32(2) 0.019(19) -0.03(2) 0.21(2) 0.003(19) -0.001(17) -0.035(17) 0 0 0 0 0 0 0 0 0 1.000(7) 0.882767 0.882767 0.882767 0.882767 0.882767 2 3.1762 2 3.1762 2 3.1762 3 3.1762 4 3.1762
C(2A) 4.33(18) 0 -0.15(3) 0.08(3) 0.06(3) -0.03(3) -0.03(2) -0.04(2) -0.09(2) 0.12(2) 0.27(3) -0.11(2) 0.04(2) -0.13(2) 0.20(2) -0.03(2) -0.28(3) 0 0 0 0 0 0 0 0 0 0.980(11) 0.789378 0.789378 0.789378 0.789378 0.789378 2 3.1762 2 3.1762 2 3.1762 3 3.1762 4 3.1762
C(1B) 4.24(8) 0 0.030(16) -0.04(2) -0.02(2) 0.22(2) -0.025(16) 0.000(18) -0.304(17) -0.069(15) 0.33(2) 0.01(2) -0.01(2) 0.22(2) 0.01(2) -0.037(18) -0.051(18) 0 0 0 0 0 0 0 0 0 0.993(7) 0.852938 0.852938 0.852938 0.852938 0.852938 2 3.1762 2 3.1762 2 3.1762 3 3.1762 4 3.1762
C(2B) 4.29(17) 0 -0.03(3) 0.12(3) 0.17(3) 0.07(2) 0.014(18) -0.015(19) -0.04(2) 0.01(2) 0.27(3) -0.04(2) 0.071(19) -0.14(2) 0.20(2) -0.11(2) -0.23(2) 0 0 0 0 0 0 0 0 0 0.991(12) 0.836582 0.836582 0.836582 0.836582 0.836582 2 3.1762 2 3.1762 2 3.1762 3 3.1762 4 3.1762
H(2A) 0.74(7) 0 0 0 0.06(2) 0 0 0 0 0 0 0 0 0 0 0 0 0 0 0 0 0 0 0 0 0 1.13(5) 1.2 1.2 1.2 1.2 1.2 0 2 1 2 2 2 3 2 4 2
H(3A) 0.43(5) 0 0 0 0.02(3) 0 0 0 0 0 0 0 0 0 0 0 0 0 0 0 0 0 0 0 0 0 1.64(11) 1.2 1.2 1.2 1.2 1.2 0 2 1 2 2 2 3 2 4 2
H(11A) 0.75(6) 0 0 0 0.13(3) 0 0 0 0 0 0 0 0 0 0 0 0 0 0 0 0 0 0 0 0 0 1.32(6) 1.2 1.2 1.2 1.2 1.2 0 2 1 2 2 2 3 2 4 2
H(12A) 0.72(7) 0 0 0 0.05(2) 0 0 0 0 0 0 0 0 0 0 0 0 0 0 0 0 0 0 0 0 0 1.23(6) 1.2 1.2 1.2 1.2 1.2 0 2 1 2 2 2 3 2 4 2
H(21A) 0.70(6) 0 0 0 0.17(3) 0 0 0 0 0 0 0 0 0 0 0 0 0 0 0 0 0 0 0 0 0 1.16(4) 1.2 1.2 1.2 1.2 1.2 0 2 1 2 2 2 3 2 4 2
H(22A) 0.94(8) 0 0 0 0.11(3) 0 0 0 0 0 0 0 0 0 0 0 0 0 0 0 0 0 0 0 0 0 1.16(4) 1.2 1.2 1.2 1.2 1.2 0 2 1 2 2 2 3 2 4 2
H(23A) 0.72(7) 0 0 0 0.14(3) 0 0 0 0 0 0 0 0 0 0 0 0 0 0 0 0 0 0 0 0 0 1.16(4) 1.2 1.2 1.2 1.2 1.2 0 2 1 2 2 2 3 2 4 2
H(2B) 0.63(6) 0 0 0 0.08(2) 0 0 0 0 0 0 0 0 0 0 0 0 0 0 0 0 0 0 0 0 0 1.31(6) 1.2 1.2 1.2 1.2 1.2 0 2 1 2 2 2 3 2 4 2
H(3B) 0.58(6) 0 0 0 0.09(3) 0 0 0 0 0 0 0 0 0 0 0 0 0 0 0 0 0 0 0 0 0 1.48(8) 1.2 1.2 1.2 1.2 1.2 0 2 1 2 2 2 3 2 4 2
H(11B) 0.84(6) 0 0 0 0.08(2) 0 0 0 0 0 0 0 0 0 0 0 0 0 0 0 0 0 0 0 0 0 1.14(4) 1.2 1.2 1.2 1.2 1.2 0 2 1 2 2 2 3 2 4 2
H(12B) 0.71(6) 0 0 0 0.09(2) 0 0 0 0 0 0 0 0 0 0 0 0 0 0 0 0 0 0 0 0 0 1.26(5) 1.2 1.2 1.2 1.2 1.2 0 2 1 2 2 2 3 2 4 2
H(21B) 0.83(6) 0 0 0 0.15(3) 0 0 0 0 0 0 0 0 0 0 0 0 0 0 0 0 0 0 0 0 0 1.24(4) 1.2 1.2 1.2 1.2 1.2 0 2 1 2 2 2 3 2 4 2
H(22B) 0.69(6) 0 0 0 0.10(3) 0 0 0 0 0 0 0 0 0 0 0 0 0 0 0 0 0 0 0 0 0 1.24(4) 1.2 1.2 1.2 1.2 1.2 0 2 1 2 2 2 3 2 4 2
H(23B) 0.80(7) 0 0 0 0.14(3) 0 0 0 0 0 0 0 0 0 0 0 0 0 0 0 0 0 0 0 0 0 1.24(4) 1.2 1.2 1.2 1.2 1.2 0 2 1 2 2 2 3 2 4 2

loop_
_atom_site_aniso_label
_atom_site_aniso_U_11
_atom_site_aniso_U_22
_atom_site_aniso_U_33
_atom_site_aniso_U_23
_atom_site_aniso_U_13
_atom_site_aniso_U_12
S(1A) 0.01533(3) 0.01208(3) 0.01361(3) 0.00062(3) -0.00161(2) -0.00286(3)
S(1B) 0.01278(3) 0.01317(3) 0.01552(3) -0.00166(3) 0.00191(2) 0.00090(3)
N(1A) 0.01487(13) 0.01976(15) 0.02150(14) -0.00464(12) 0.00495(10) -0.00382(11)
N(2A) 0.01551(12) 0.01738(14) 0.01637(11) -0.00542(10) 0.00409(9) -0.00302(10)
N(3A) 0.01250(10) 0.01293(10) 0.01259(9) -0.00165(8) 0.00076(8) -0.00054(8)
N(1B) 0.01340(11) 0.01610(12) 0.01240(10) -0.00023(9) -0.00093(8) 0.00109(9)
N(2B) 0.01520(12) 0.01858(13) 0.01037(9) -0.00262(8) -0.00162(8) 0.00297(10)
N(3B) 0.01438(11) 0.01793(12) 0.00981(9) -0.00073(8) -0.00099(8) 0.00347(9)
C(1A) 0.01200(10) 0.01079(10) 0.01193(9) -0.00010(8) -0.00060(7) 0.00056(8)
C(2A) 0.01803(15) 0.02212(17) 0.01712(13) -0.00408(12) 0.00512(11) -0.00229(12)
C(1B) 0.01227(10) 0.01152(10) 0.01107(9) -0.00042(7) 0.00042(7) -0.00042(8)
C(2B) 0.01772(14) 0.02743(18) 0.01295(11) 0.00121(12) -0.00293(10) 0.00390(14)

loop_
_atom_site_label
_atom_site_fract_x
_atom_site_fract_y
_atom_site_fract_z
_atom_site_U_iso_or_equiv
_atom_site_occupancy
_atom_site_symmetry_multiplicity
S(1A) -0.005344(16) -0.312524(11) 0.768995(5) 0.014 1 4
S(1B) 0.538721(15) 0.183534(11) 0.917955(5) 0.014 1 4
N(1A) 0.54151(8) -0.05982(6) 0.75927(2) 0.019 1 4
N(2A) 0.37059(7) -0.16766(5) 0.74465(2) 0.016 1 4
N(3A) 0.20618(6) -0.08825(4) 0.843449(17) 0.013 1 4
N(1B) -0.01654(6) 0.43378(5) 0.908262(18) 0.014 1 4
N(2B) 0.16634(6) 0.34098(5) 0.890839(17) 0.015 1 4
N(3B) 0.30043(6) 0.35203(4) 1.004829(16) 0.014 1 4
C(1A) 0.20070(5) -0.17987(4) 0.788189(16) 0.012 1 4
C(2A) 0.03751(8) -0.08203(6) 0.89520(2) 0.019 1 4
C(1B) 0.32284(6) 0.29885(4) 0.940313(16) 0.012 1 4
C(2B) 0.45281(7) 0.31311(7) 1.06368(2) 0.019 1 4
H(2A) 0.375(2) -0.234(1) 0.704(1) 0.021(8) 1 4
H(3A) 0.331(2) -0.019(1) 0.847(1) 0.032(10) 1 4
H(11A) 0.544(2) 0.009(1) 0.718(1) 0.043(10) 1 4
H(12A) 0.685(2) -0.115(1) 0.764(1) 0.029(10) 1 4
H(21A) 0.105(2) -0.014(1) 0.939(1) 0.043(10) 1 4
H(22A) -0.110(2) -0.033(1) 0.873(1) 0.061(10) 1 4
H(23A) 0.001(2) -0.197(1) 0.913(1) 0.045(10) 1 4
H(2B) 0.157(1) 0.290(1) 0.846(1) 0.029(10) 1 4
H(3B) 0.170(1) 0.414(1) 1.012(1) 0.037(10) 1 4
H(11B) -0.156(1) 0.371(1) 0.907(1) 0.022(8) 1 4
H(12B) -0.038(1) 0.509(1) 0.870(1) 0.025(8) 1 4
H(21B) 0.370(2) 0.343(1) 1.110(1) 0.058(10) 1 4
H(22B) 0.615(2) 0.359(1) 1.056(1) 0.043(9) 1 4
H(23B) 0.473(2) 0.191(1) 1.064(1) 0.046(8) 1 4

loop_
_geom_angle_atom_site_label_1
_geom_angle_atom_site_label_2
_geom_angle_atom_site_label_3
_geom_angle
_geom_angle_site_symmetry_1
_geom_angle_site_symmetry_2
_geom_angle_site_symmetry_3
_geom_angle_publ_flag
H(11A) N(1A) H(12A) 108.8(8) 1_555 1_555 1_555 yes
N(2A) N(1A) H(11A) 106.4(5) 1_555 1_555 1_555 yes
N(2A) N(1A) H(12A) 108.0(6) 1_555 1_555 1_555 yes
N(1A) N(2A) C(1A) 119.35(3) 1_555 1_555 1_555 yes
N(1A) N(2A) H(2A) 120.9(5) 1_555 1_555 1_555 yes
C(1A) N(2A) H(2A) 119.8(5) 1_555 1_555 1_555 yes
C(1A) N(3A) C(2A) 125.32(3) 1_555 1_555 1_555 yes
C(1A) N(3A) H(3A) 115.1(6) 1_555 1_555 1_555 yes
C(2A) N(3A) H(3A) 119.5(6) 1_555 1_555 1_555 yes
H(11B) N(1B) H(12B) 105.2(7) 1_555 1_555 1_555 yes
N(2B) N(1B) H(11B) 109.3(5) 1_555 1_555 1_555 yes
N(2B) N(1B) H(12B) 106.4(5) 1_555 1_555 1_555 yes
N(1B) N(2B) C(1B) 120.49(3) 1_555 1_555 1_555 yes
N(1B) N(2B) H(2B) 117.6(5) 1_555 1_555 1_555 yes
C(1B) N(2B) H(2B) 120.4(6) 1_555 1_555 1_555 yes
C(1B) N(3B) C(2B) 123.31(3) 1_555 1_555 1_555 yes
C(1B) N(3B) H(3B) 116.6(11) 1_555 1_555 1_555 yes
C(2B) N(3B) H(3B) 120.1(11) 1_555 1_555 1_555 yes
S(1A) C(1A) N(2A) 118.29(3) 1_555 1_555 1_555 yes
S(1A) C(1A) N(3A) 124.59(3) 1_555 1_555 1_555 yes
N(2A) C(1A) N(3A) 117.12(3) 1_555 1_555 1_555 yes
N(3A) C(2A) H(21A) 107.5(6) 1_555 1_555 1_555 yes
N(3A) C(2A) H(22A) 110.0(6) 1_555 1_555 1_555 yes
N(3A) C(2A) H(23A) 109.8(6) 1_555 1_555 1_555 yes
H(21A) C(2A) H(22A) 110.8(9) 1_555 1_555 1_555 yes
H(21A) C(2A) H(23A) 109.8(9) 1_555 1_555 1_555 yes
H(22A) C(2A) H(23A) 109.0(9) 1_555 1_555 1_555 yes
S(1B) C(1B) N(2B) 119.37(3) 1_555 1_555 1_555 yes
S(1B) C(1B) N(3B) 123.38(3) 1_555 1_555 1_555 yes
N(2B) C(1B) N(3B) 117.24(3) 1_555 1_555 1_555 yes
N(3B) C(2B) H(21B) 107.0(6) 1_555 1_555 1_555 yes
N(3B) C(2B) H(22B) 110.1(6) 1_555 1_555 1_555 yes
N(3B) C(2B) H(23B) 107.7(5) 1_555 1_555 1_555 yes
H(21B) C(2B) H(22B) 118.4(8) 1_555 1_555 1_555 yes
H(21B) C(2B) H(23B) 107.1(8) 1_555 1_555 1_555 yes
H(22B) C(2B) H(23B) 106.0(8) 1_555 1_555 1_555 yes

loop_
_geom_bond_atom_site_label_1
_geom_bond_atom_site_label_2
_geom_bond_distance
_geom_bond_site_symmetry_1
_geom_bond_site_symmetry_2
_geom_bond_publ_flag
S(1A) C(1A) 1.7162(4) 1_555 1_555 yes
S(1B) C(1B) 1.7067(3) 1_555 1_555 yes
N(1A) N(2A) 1.4065(5) 1_555 1_555 yes
N(1A) H(11A) 1.001(10) 1_555 1_555 yes
N(1A) H(12A) 0.982(9) 1_555 1_555 yes
N(2A) C(1A) 1.3480(5) 1_555 1_555 yes
N(2A) H(2A) 0.977(10) 1_555 1_555 yes
N(3A) C(1A) 1.3255(4) 1_555 1_555 yes
N(3A) C(2A) 1.4476(5) 1_555 1_555 yes
N(3A) H(3A) 0.963(10) 1_555 1_555 yes
N(1B) N(2B) 1.4127(5) 1_555 1_555 yes
N(1B) H(11B) 0.994(9) 1_555 1_555 yes
N(1B) H(12B) 0.986(9) 1_555 1_555 yes
N(2B) C(1B) 1.3475(4) 1_555 1_555 yes
N(2B) H(2B) 0.975(9) 1_555 1_555 yes
N(3B) C(1B) 1.3321(4) 1_555 1_555 yes
N(3B) C(2B) 1.4521(5) 1_555 1_555 yes
N(3B) H(3B) 0.963(9) 1_555 1_555 yes
C(2A) H(21A) 1.084(12) 1_555 1_555 yes
C(2A) H(22A) 1.045(11) 1_555 1_555 yes
C(2A) H(23A) 1.086(12) 1_555 1_555 yes
C(2B) H(21B) 1.073(11) 1_555 1_555 yes
C(2B) H(22B) 1.065(11) 1_555 1_555 yes
C(2B) H(23B) 1.076(10) 1_555 1_555 yes

loop_
_geom_torsion_atom_site_label_1
_geom_torsion_atom_site_label_2
_geom_torsion_atom_site_label_3
_geom_torsion_atom_site_label_4
_geom_torsion
_geom_torsion_site_symmetry_1
_geom_torsion_site_symmetry_2
_geom_torsion_site_symmetry_3
_geom_torsion_site_symmetry_4
_geom_torsion_publ_flag
H(2A) N(2A) C(1A) S(1A) -0.7(7) 1_555 1_555 1_555 1_555 yes
H(2A) N(2A) C(1A) N(3A) 178.9(7) 1_555 1_555 1_555 1_555 yes
N(1A) N(2A) C(1A) S(1A) -180.0(1) 1_555 1_555 1_555 1_555 yes
N(1A) N(2A) C(1A) N(3A) -0.4(1) 1_555 1_555 1_555 1_555 yes
C(2A) N(3A) C(1A) S(1A) -1.8(1) 1_555 1_555 1_555 1_555 yes
C(2A) N(3A) C(1A) N(2A) 178.65(4) 1_555 1_555 1_555 1_555 yes
H(3A) N(3A) C(1A) S(1A) -179.1(7) 1_555 1_555 1_555 1_555 yes
H(3A) N(3A) C(1A) N(2A) 1.4(7) 1_555 1_555 1_555 1_555 yes
C(1A) N(3A) C(2A) H(21A) 168.7(7) 1_555 1_555 1_555 1_555 yes
C(1A) N(3A) C(2A) H(22A) -70.5(7) 1_555 1_555 1_555 1_555 yes
C(1A) N(3A) C(2A) H(23A) 49.4(7) 1_555 1_555 1_555 1_555 yes
H(3A) N(3A) C(2A) H(21A) -14.2(10) 1_555 1_555 1_555 1_555 yes
H(3A) N(3A) C(2A) H(22A) 106.6(10) 1_555 1_555 1_555 1_555 yes
H(3A) N(3A) C(2A) H(23A) -133.5(10) 1_555 1_555 1_555 1_555 yes
H(11A) N(1A) N(2A) C(1A) -121.9(6) 1_555 1_555 1_555 1_555 yes
H(11A) N(1A) N(2A) H(2A) 58.9(9) 1_555 1_555 1_555 1_555 yes
H(12A) N(1A) N(2A) C(1A) 121.5(6) 1_555 1_555 1_555 1_555 yes
H(12A) N(1A) N(2A) H(2A) -57.8(9) 1_555 1_555 1_555 1_555 yes
H(2B) N(2B) C(1B) S(1B) 13.1(7) 1_555 1_555 1_555 1_555 yes
H(2B) N(2B) C(1B) N(3B) -167.6(7) 1_555 1_555 1_555 1_555 yes
N(1B) N(2B) C(1B) S(1B) 178.7(1) 1_555 1_555 1_555 1_555 yes
N(1B) N(2B) C(1B) N(3B) -2.0(1) 1_555 1_555 1_555 1_555 yes
C(2B) N(3B) C(1B) S(1B) -2.3(1) 1_555 1_555 1_555 1_555 yes
C(2B) N(3B) C(1B) N(2B) 178.4(1) 1_555 1_555 1_555 1_555 yes
H(3B) N(3B) C(1B) S(1B) -178.4(7) 1_555 1_555 1_555 1_555 yes
H(3B) N(3B) C(1B) N(2B) 2.3(7) 1_555 1_555 1_555 1_555 yes
C(1B) N(3B) C(2B) H(21B) -163.8(7) 1_555 1_555 1_555 1_555 yes
C(1B) N(3B) C(2B) H(22B) 66.2(7) 1_555 1_555 1_555 1_555 yes
C(1B) N(3B) C(2B) H(23B) -48.9(6) 1_555 1_555 1_555 1_555 yes
H(3B) N(3B) C(2B) H(21B) 12.1(9) 1_555 1_555 1_555 1_555 yes
H(3B) N(3B) C(2B) H(22B) -117.9(10) 1_555 1_555 1_555 1_555 yes
H(3B) N(3B) C(2B) H(23B) 127.0(9) 1_555 1_555 1_555 1_555 yes
H(11B) N(1B) N(2B) C(1B) -108.2(6) 1_555 1_555 1_555 1_555 yes
H(11B) N(1B) N(2B) H(2B) 57.8(9) 1_555 1_555 1_555 1_555 yes
H(12B) N(1B) N(2B) C(1B) 138.7(6) 1_555 1_555 1_555 1_555 yes
H(12B) N(1B) N(2B) H(2B) -55.3(9) 1_555 1_555 1_555 1_555 yes
